data_1532088
loop_
_publ_author_name
'Rivas-Murias, B.'
'Sanchez-Andujar, M.'
'Rivas, J.'
'Mira, J.'
'Fondado, A.'
'Senaris Rodriguez, M.A.'

_publ_section_title
;
 Structure, microstructure and magneto-transport properties of Pr1-x Bx Co
 O3-d (B(2+) = Ba(2+), Ca(2+)) perovskite materials
;
_journal_name_full 'New Trends in Intercalation Compounds for energy Storage'
_journal_page_first 577
_journal_page_last 584
_journal_volume 61
_journal_year 2002
_chemical_formula_sum 'Ba0.5 Co O3 Pr0.5'
_chemical_name_systematic '(Pr0.5 Ba0.5) Co O3'
_space_group_IT_number 123
_symmetry_space_group_name_Hall '-P 4 2'
_symmetry_space_group_name_H-M 'P 4/m m m'
_cell_angle_alpha 90
_cell_angle_beta 90
_cell_angle_gamma 90
_cell_formula_units_Z 2
_cell_length_a 3.90689
_cell_length_b 3.90689
_cell_length_c 7.62904
_cell_volume 116.448
_citation_journal_id_ASTM NSSICD
_cod_data_source_file Rivas-Murias_NSSICD_2002_1986.cif
_cod_data_source_block Ba0.5Co1O3Pr0.5
_cod_original_cell_volume 116.4481
_cod_original_formula_sum 'Ba0.5 Co1 O3 Pr0.5'
_cod_database_code 1532088

loop_
_symmetry_equiv_pos_as_xyz
x,y,z
-y,x,z
-x,-y,z
y,-x,z
x,-y,-z
y,x,-z
-x,y,-z
-y,-x,-z
-x,-y,-z
y,-x,-z
x,y,-z
-y,x,-z
-x,y,z
-y,-x,z
x,-y,z
y,x,z

loop_
_atom_site_label
_atom_site_type_symbol
_atom_site_fract_x
_atom_site_fract_y
_atom_site_fract_z
_atom_site_occupancy
_atom_site_U_iso_or_equiv
Co1 Co+3 0.5 0.5 0.25 1 0.0
O1 O-2 0.5 0 0.2217 1 0.0
Ba1 Ba+2 0 0 0 1 0.0
Pr1 Pr+3 0 0 0.5 1 0.0
O2 O-2 0.5 0.5 0 1 0.0
O3 O-2 0.5 0.5 0.5 1 0.0
